data_4503070
loop_
_publ_author_name
'Guguta, C.'
'Eeuwijk, I.'
'Smits, J. M. M.'
'de Gelder, R.'

_publ_section_title
;
 Structural Diversity of Ethinyl Estradiol Solvates
;
_journal_issue 3
_journal_name_full 'Crystal Growth &amp; Design'
_journal_page_first 823
_journal_paper_doi 10.1021/cg0702277
_journal_volume 8
_journal_year 2008
_chemical_formula_moiety 'C20 H24 O2, C4 H8 O2'
_chemical_formula_sum 'C24 H32 O4'
_chemical_formula_weight 384.50
_chemical_name_common 'ethinyl estradiol dioxane'
_chemical_name_systematic
;
 ?
;
_space_group_IT_number 19
_symmetry_cell_setting orthorhombic
_symmetry_space_group_name_Hall 'P 2ac 2ab'
_symmetry_space_group_name_H-M 'P 21 21 21'
_atom_sites_solution_hydrogens geom
_atom_sites_solution_primary direct
_atom_sites_solution_secondary difmap
_audit_creation_date 2006-11-30
_audit_creation_method 'SHELXL, adapted and expanded'
_cell_angle_alpha 90.00
_cell_angle_beta 90.00
_cell_angle_gamma 90.00
_cell_formula_units_Z 8
_cell_length_a 6.7531(9)
_cell_length_b 12.2300(14)
_cell_length_c 50.824(7)
_cell_measurement_reflns_used 86
_cell_measurement_temperature 208(2)
_cell_measurement_theta_max 27.490
_cell_measurement_theta_min 2.310
_cell_volume 4197.6(9)
_computing_data_collection
;
Nonius "Collect" program suite (Nonius, 1999)
;
_computing_data_reduction
;
Nonius "EvalCCD" program suite (Duisenberg, 1998)
;
_computing_molecular_graphics
;
PLATON (Spek, 2003)
;
_computing_structure_refinement 'SHELXL-97 (Sheldrick, 1997)'
_computing_structure_solution
;
DIRDIF (Beurskens et al., 1996),
;
_diffrn_ambient_temperature 208(2)
_diffrn_detector_area_resol_mean 18.4
_diffrn_measured_fraction_theta_full 0.991
_diffrn_measured_fraction_theta_max 0.978
_diffrn_measurement_device 'Nonius KappaCCD'
_diffrn_measurement_method 'area detector \f and \w scan'
_diffrn_radiation_monochromator graphite
_diffrn_radiation_source 'fine-focus sealed tube'
_diffrn_radiation_type MoK\a
_diffrn_radiation_wavelength 0.71073
_diffrn_reflns_av_R_equivalents 0.0394
_diffrn_reflns_av_sigmaI/netI 0.0521
_diffrn_reflns_limit_h_max 8
_diffrn_reflns_limit_h_min -8
_diffrn_reflns_limit_k_max 15
_diffrn_reflns_limit_k_min -15
_diffrn_reflns_limit_l_max 66
_diffrn_reflns_limit_l_min -66
_diffrn_reflns_number 39985
_diffrn_reflns_theta_full 25.00
_diffrn_reflns_theta_max 27.49
_diffrn_reflns_theta_min 2.31
_diffrn_standards_decay_% 0.000
_diffrn_standards_interval_time 0
_diffrn_standards_number 0
_exptl_absorpt_coefficient_mu 0.081
_exptl_absorpt_correction_T_max 0.9871
_exptl_absorpt_correction_T_min 0.8064
_exptl_absorpt_correction_type multi-scan
_exptl_absorpt_process_details 'SADABS multiscan (Sheldrick, 1996)'
_exptl_crystal_colour 'translucent colourless'
_exptl_crystal_density_diffrn 1.217
_exptl_crystal_density_method 'not measured'
_exptl_crystal_description 'rather regular fragment'
_exptl_crystal_F_000 1664
_exptl_crystal_size_max 0.33
_exptl_crystal_size_mid 0.23
_exptl_crystal_size_min 0.16
_refine_diff_density_max 0.326
_refine_diff_density_min -0.249
_refine_diff_density_rms 0.043
_refine_ls_abs_structure_Flack 0.3(10)
_refine_ls_extinction_method none
_refine_ls_goodness_of_fit_all 1.024
_refine_ls_goodness_of_fit_ref 1.024
_refine_ls_hydrogen_treatment mixed
_refine_ls_matrix_type full
_refine_ls_number_parameters 697
_refine_ls_number_reflns 9124
_refine_ls_number_restraints 0
_refine_ls_restrained_S_all 1.024
_refine_ls_R_factor_all 0.0839
_refine_ls_R_factor_gt 0.0565
_refine_ls_R_factor_obs 0.0565
_refine_ls_shift/esd_max 0.001
_refine_ls_shift/esd_mean 0.000
_refine_ls_shift/su_max 0.001
_refine_ls_shift/su_mean 0.000
_refine_ls_structure_factor_coef Fsqd
_refine_ls_weighting_details
;
w=1/[\s^2^(Fo^2^)+(0.0653P)^2^+0.8789P] where P=(Fo^2^+2Fc^2^)/3
;
_refine_ls_weighting_scheme calc
_refine_ls_wR_factor_all 0.1279
_refine_ls_wR_factor_gt 0.1178
_refine_ls_wR_factor_obs 0.1178
_refine_ls_wR_factor_ref 0.1279
_reflns_number_gt 6803
_reflns_number_observed 6803
_reflns_number_total 9124
_reflns_observed_criterion >2sigma(I)
_reflns_threshold_expression >2sigma(I)
_cod_data_source_file cg0702277-file002.cif
_cod_data_source_block eediox
_cod_depositor_comments
;
The following automatic conversions were performed:

'_geom_bond_publ_flag' value 'Y' changed to 'y' according to
/home/saulius/struct/CIF-dictionaries/cif_core.dic dictionary named
'cif_core.dic' version 2.4.1 from 2010-06-29 (62
times).

'_geom_angle_publ_flag' value 'Y' changed to 'y' according
to /home/saulius/struct/CIF-dictionaries/cif_core.dic dictionary
named 'cif_core.dic' version 2.4.1 from 2010-06-29 (92 times).

Automatic conversion script
Id: cif_fix_values 1715 2011-07-08 13:25:40Z adriana 
;
_cod_database_code 4503070

loop_
_symmetry_equiv_pos_as_xyz
'x, y, z'
'x+1/2, -y+1/2, -z'
'-x, y+1/2, -z+1/2'
'-x+1/2, -y, z+1/2'

loop_
_atom_site_label
_atom_site_type_symbol
_atom_site_fract_x
_atom_site_fract_y
_atom_site_fract_z
_atom_site_U_iso_or_equiv
_atom_site_adp_type
_atom_site_occupancy
_atom_site_calc_flag
_atom_site_refinement_flags
C1 C 0.4393(4) 0.38650(19) 0.06714(5) 0.0296(5) Uani 1 d .
H1 H 0.546(4) 0.334(2) 0.0723(5) 0.037(7) Uiso 1 d .
C2 C 0.4724(4) 0.49582(19) 0.07271(5) 0.0320(6) Uani 1 d .
H2 H 0.588(4) 0.522(2) 0.0810(5) 0.050(8) Uiso 1 d .
C3 C 0.3322(4) 0.57231(18) 0.06545(4) 0.0285(5) Uani 1 d .
O3 O 0.3540(3) 0.68213(13) 0.07064(4) 0.0396(5) Uani 1 d .
H3 H 0.460(6) 0.694(3) 0.0763(7) 0.078(13) Uiso 1 d .
C4 C 0.1626(4) 0.53933(19) 0.05297(5) 0.0303(5) Uani 1 d .
H4 H 0.061(4) 0.5899(19) 0.0464(4) 0.025(6) Uiso 1 d .
C5 C 0.1280(3) 0.42954(18) 0.04722(4) 0.0248(5) Uani 1 d .
C6 C -0.0630(4) 0.4000(2) 0.03364(6) 0.0324(6) Uani 1 d .
H6A H -0.093(4) 0.453(2) 0.0186(6) 0.051(8) Uiso 1 d .
H6B H -0.167(4) 0.409(2) 0.0462(5) 0.035(7) Uiso 1 d .
C7 C -0.0670(4) 0.28459(18) 0.02297(5) 0.0276(5) Uani 1 d .
H7A H 0.019(4) 0.2843(19) 0.0071(5) 0.031(6) Uiso 1 d .
H7B H -0.202(4) 0.2646(17) 0.0198(4) 0.016(5) Uiso 1 d .
C8 C 0.0142(3) 0.20527(17) 0.04324(4) 0.0215(5) Uani 1 d .
H8 H -0.066(3) 0.2162(16) 0.0586(4) 0.012(5) Uiso 1 d .
C9 C 0.2341(3) 0.22954(17) 0.04866(4) 0.0219(5) Uani 1 d .
H9 H 0.310(4) 0.210(2) 0.0322(5) 0.035(7) Uiso 1 d .
C10 C 0.2679(3) 0.35026(17) 0.05467(4) 0.0224(5) Uani 1 d .
H11A H 0.464(4) 0.168(2) 0.0718(5) 0.034(7) Uiso 1 d .
H11B H 0.256(4) 0.170(2) 0.0865(5) 0.031(6) Uiso 1 d .
C11 C 0.3180(4) 0.15098(18) 0.06939(5) 0.0285(5) Uani 1 d .
H12A H 0.364(3) 0.0137(17) 0.0458(4) 0.020(6) Uiso 1 d .
H12B H 0.331(4) -0.0099(19) 0.0754(5) 0.025(6) Uiso 1 d .
C12 C 0.2861(4) 0.03069(19) 0.06184(5) 0.0293(6) Uani 1 d .
C13 C 0.0696(3) 0.00678(18) 0.05593(4) 0.0240(5) Uani 1 d .
C14 C -0.0018(3) 0.08664(17) 0.03452(4) 0.0229(5) Uani 1 d .
H14 H 0.094(3) 0.0781(18) 0.0184(4) 0.022(6) Uiso 1 d .
C15 C -0.2040(4) 0.0411(2) 0.02597(6) 0.0366(6) Uani 1 d .
H15A H -0.241(4) 0.061(2) 0.0061(5) 0.046(8) Uiso 1 d .
H15B H -0.319(5) 0.072(3) 0.0363(6) 0.064(9) Uiso 1 d .
C16 C -0.1839(4) -0.0846(2) 0.02983(6) 0.0369(6) Uani 1 d .
H16A H -0.190(5) -0.120(3) 0.0125(7) 0.067(10) Uiso 1 d .
H16B H -0.277(4) -0.112(2) 0.0437(5) 0.041(7) Uiso 1 d .
C17 C 0.0233(4) -0.10359(17) 0.04173(4) 0.0276(5) Uani 1 d .
O17 O 0.0142(3) -0.19621(12) 0.05934(3) 0.0322(4) Uani 1 d .
H17 H 0.136(5) -0.230(3) 0.0621(6) 0.057(9) Uiso 1 d .
C18 C -0.0537(5) 0.0126(2) 0.08098(5) 0.0359(6) Uani 1 d .
H18A H 0.008(5) -0.037(3) 0.0957(6) 0.065(9) Uiso 1 d .
H18B H -0.182(5) -0.010(3) 0.0800(6) 0.067(10) Uiso 1 d .
H18C H -0.049(4) 0.086(3) 0.0893(5) 0.052(8) Uiso 1 d .
C20 C 0.1702(4) -0.12919(19) 0.02141(5) 0.0341(6) Uani 1 d .
C21 C 0.2881(6) -0.1545(2) 0.00560(7) 0.0591(9) Uani 1 d .
H21 H 0.387(6) -0.173(3) -0.0051(7) 0.087(13) Uiso 1 d .
C31 C 0.5087(4) 0.25040(18) 0.65212(4) 0.0294(5) Uani 1 d .
H31 H 0.386(4) 0.2274(19) 0.6573(4) 0.026(6) Uiso 1 d .
C32 C 0.5462(4) 0.2476(2) 0.62547(5) 0.0298(5) Uani 1 d .
H32 H 0.463(4) 0.2208(19) 0.6150(5) 0.028(7) Uiso 1 d .
C33 C 0.7290(4) 0.27981(18) 0.61632(4) 0.0288(5) Uani 1 d .
O33 O 0.7801(3) 0.27392(15) 0.59013(3) 0.0377(4) Uani 1 d .
H33 H 0.693(4) 0.251(2) 0.5821(5) 0.029(8) Uiso 1 d .
C34 C 0.8681(4) 0.31981(19) 0.63384(5) 0.0316(6) Uani 1 d .
H34 H 0.996(4) 0.343(2) 0.6269(5) 0.041(7) Uiso 1 d .
C35 C 0.8297(4) 0.32389(18) 0.66073(4) 0.0284(5) Uani 1 d .
C36 C 0.9879(5) 0.3688(3) 0.67855(5) 0.0415(7) Uani 1 d .
H36A H 1.033(4) 0.446(2) 0.6719(5) 0.039(7) Uiso 1 d .
H36B H 1.097(4) 0.321(2) 0.6779(5) 0.038(8) Uiso 1 d .
C37 C 0.9278(5) 0.3752(2) 0.70746(5) 0.0388(6) Uani 1 d .
H37A H 0.845(5) 0.441(3) 0.7094(5) 0.053(9) Uiso 1 d .
H37B H 1.043(5) 0.376(2) 0.7191(5) 0.043(7) Uiso 1 d .
C38 C 0.8074(4) 0.2756(2) 0.71486(5) 0.0312(5) Uani 1 d .
H38 H 0.880(4) 0.220(2) 0.7106(5) 0.037(8) Uiso 1 d .
C39 C 0.6105(3) 0.2782(2) 0.69978(4) 0.0280(5) Uani 1 d .
H39 H 0.539(4) 0.345(2) 0.7067(5) 0.038(7) Uiso 1 d .
C40 C 0.6488(4) 0.28555(18) 0.67036(4) 0.0270(5) Uani 1 d .
C41 C 0.4764(4) 0.1816(2) 0.70689(5) 0.0357(6) Uani 1 d .
H41A H 0.350(5) 0.188(2) 0.7000(5) 0.046(8) Uiso 1 d .
H41B H 0.548(4) 0.114(2) 0.6993(5) 0.035(7) Uiso 1 d .
C42 C 0.4495(4) 0.1656(3) 0.73672(5) 0.0379(6) Uani 1 d .
H42A H 0.382(4) 0.228(2) 0.7438(5) 0.040(7) Uiso 1 d .
H42B H 0.376(4) 0.101(2) 0.7404(5) 0.039(7) Uiso 1 d .
C43 C 0.6489(4) 0.1607(2) 0.75038(4) 0.0332(6) Uani 1 d .
C44 C 0.7659(4) 0.2643(2) 0.74412(4) 0.0323(6) Uani 1 d .
H44 H 0.685(3) 0.3241(18) 0.7489(4) 0.015(5) Uiso 1 d .
C45 C 0.9385(4) 0.2620(3) 0.76382(5) 0.0469(7) Uani 1 d .
H45A H 0.986(5) 0.336(3) 0.7680(6) 0.062(9) Uiso 1 d .
H45B H 1.055(4) 0.221(2) 0.7555(5) 0.039(7) Uiso 1 d .
C46 C 0.8601(4) 0.1991(3) 0.78769(5) 0.0440(7) Uani 1 d .
H46A H 0.868(4) 0.245(2) 0.8023(6) 0.051(8) Uiso 1 d .
H46B H 0.939(5) 0.139(3) 0.7906(5) 0.049(8) Uiso 1 d .
C47 C 0.6445(4) 0.1662(2) 0.78105(5) 0.0370(6) Uani 1 d .
O47 O 0.5897(4) 0.06345(16) 0.79195(4) 0.0540(6) Uani 1 d .
H47 H 0.532(5) 0.069(3) 0.8063(7) 0.075(12) Uiso 1 d .
C48 C 0.7587(6) 0.0550(3) 0.74273(6) 0.0487(8) Uani 1 d .
H48A H 0.772(4) 0.049(2) 0.7231(6) 0.051(8) Uiso 1 d .
H48B H 0.697(5) -0.003(3) 0.7489(6) 0.056(10) Uiso 1 d .
H48C H 0.897(6) 0.061(3) 0.7498(7) 0.081(12) Uiso 1 d .
C50 C 0.5067(4) 0.2517(2) 0.79013(5) 0.0375(6) Uani 1 d .
C51 C 0.3977(5) 0.3185(3) 0.79820(5) 0.0472(7) Uani 1 d .
H51 H 0.312(5) 0.365(2) 0.8042(5) 0.051(9) Uiso 1 d .
O60 O 0.3807(6) 0.1782(3) 0.89051(5) 0.1203(14) Uani 1 d .
C61 C 0.5591(9) 0.1299(5) 0.88087(10) 0.125(2) Uani 1 d .
H61A H 0.6405 0.1870 0.8727 0.150 Uiso 1 calc R
H61B H 0.6338 0.1000 0.8957 0.150 Uiso 1 calc R
C62 C 0.5266(7) 0.0480(3) 0.86278(7) 0.0838(12) Uani 1 d .
H62A H 0.4606 -0.0135 0.8715 0.101 Uiso 1 calc R
H62B H 0.6542 0.0219 0.8561 0.101 Uiso 1 calc R
O63 O 0.4091(4) 0.0836(2) 0.84148(4) 0.0753(8) Uani 1 d .
C64 C 0.2391(7) 0.1367(5) 0.85042(9) 0.0967(14) Uani 1 d .
H64A H 0.1730 0.1710 0.8354 0.116 Uiso 1 calc R
H64B H 0.1484 0.0819 0.8577 0.116 Uiso 1 calc R
C65 C 0.2726(9) 0.2149(5) 0.86913(10) 0.129(2) Uani 1 d .
H65A H 0.1448 0.2425 0.8754 0.154 Uiso 1 calc R
H65B H 0.3434 0.2761 0.8610 0.154 Uiso 1 calc R
O70 O 0.5677(3) 0.05275(19) 0.17039(4) 0.0634(6) Uani 1 d .
C71 C 0.3747(5) 0.0174(3) 0.17719(6) 0.0611(9) Uani 1 d .
H71A H 0.3207 0.0651 0.1909 0.073 Uiso 1 calc R
H71B H 0.3808 -0.0572 0.1842 0.073 Uiso 1 calc R
C72 C 0.2435(5) 0.0198(3) 0.15391(7) 0.0657(10) Uani 1 d .
H72A H 0.1105 -0.0046 0.1589 0.079 Uiso 1 calc R
H72B H 0.2334 0.0948 0.1473 0.079 Uiso 1 calc R
O73 O 0.3190(3) -0.0495(2) 0.13368(4) 0.0666(6) Uani 1 d .
C74 C 0.5110(5) -0.0162(3) 0.12706(6) 0.0559(8) Uani 1 d .
H74A H 0.5061 0.0573 0.1194 0.067 Uiso 1 calc R
H74B H 0.5653 -0.0659 0.1138 0.067 Uiso 1 calc R
C75 C 0.6419(4) -0.0153(3) 0.15032(6) 0.0516(8) Uani 1 d .
H75A H 0.6554 -0.0900 0.1571 0.062 Uiso 1 calc R
H75B H 0.7737 0.0102 0.1451 0.062 Uiso 1 calc R

loop_
_atom_site_aniso_label
_atom_site_aniso_U_11
_atom_site_aniso_U_22
_atom_site_aniso_U_33
_atom_site_aniso_U_23
_atom_site_aniso_U_13
_atom_site_aniso_U_12
C1 0.0235(12) 0.0244(13) 0.0410(13) 0.0009(10) -0.0028(11) -0.0013(10)
C2 0.0265(13) 0.0272(13) 0.0423(14) -0.0001(11) -0.0072(11) -0.0035(11)
C3 0.0342(13) 0.0184(12) 0.0328(12) 0.0004(10) -0.0039(11) -0.0040(10)
O3 0.0392(11) 0.0202(9) 0.0595(12) -0.0051(8) -0.0152(10) -0.0015(8)
C4 0.0318(13) 0.0192(12) 0.0398(13) 0.0030(10) -0.0056(11) 0.0033(11)
C5 0.0272(12) 0.0199(12) 0.0273(11) 0.0033(9) -0.0011(10) -0.0014(10)
C6 0.0309(14) 0.0213(13) 0.0452(14) 0.0020(11) -0.0094(13) 0.0023(11)
C7 0.0272(13) 0.0224(12) 0.0331(13) -0.0010(10) -0.0068(11) -0.0013(10)
C8 0.0221(11) 0.0198(11) 0.0227(10) -0.0023(9) 0.0025(10) -0.0007(9)
C9 0.0234(11) 0.0177(11) 0.0246(11) -0.0009(9) 0.0019(9) 0.0014(9)
C10 0.0253(12) 0.0191(11) 0.0227(10) 0.0011(9) 0.0029(10) -0.0005(9)
C11 0.0296(14) 0.0230(12) 0.0329(12) 0.0005(10) -0.0089(12) -0.0015(10)
C12 0.0298(13) 0.0207(12) 0.0375(13) 0.0015(11) -0.0086(12) 0.0022(10)
C13 0.0257(12) 0.0214(11) 0.0249(10) -0.0003(9) 0.0003(10) -0.0009(9)
C14 0.0243(12) 0.0203(11) 0.0241(10) -0.0006(9) -0.0019(10) -0.0011(10)
C15 0.0325(15) 0.0246(13) 0.0528(16) -0.0021(12) -0.0108(13) -0.0040(11)
C16 0.0342(15) 0.0259(13) 0.0507(16) -0.0013(12) -0.0051(13) -0.0037(12)
C17 0.0316(13) 0.0184(12) 0.0328(12) 0.0045(9) 0.0015(11) -0.0032(10)
O17 0.0328(9) 0.0175(8) 0.0461(10) 0.0089(7) 0.0033(8) -0.0002(7)
C18 0.0459(17) 0.0280(15) 0.0338(13) 0.0018(11) 0.0106(13) -0.0016(13)
C20 0.0462(15) 0.0178(12) 0.0383(13) -0.0043(10) 0.0055(13) -0.0019(11)
C21 0.082(3) 0.0311(17) 0.064(2) -0.0100(15) 0.030(2) -0.0028(16)
C31 0.0233(13) 0.0289(13) 0.0359(12) -0.0018(10) 0.0058(11) -0.0017(11)
C32 0.0282(13) 0.0303(13) 0.0308(12) -0.0018(11) -0.0044(11) -0.0052(11)
C33 0.0362(13) 0.0227(12) 0.0276(11) 0.0000(9) 0.0026(10) -0.0033(10)
O33 0.0364(11) 0.0481(11) 0.0285(9) -0.0058(8) 0.0051(8) -0.0185(9)
C34 0.0310(14) 0.0301(13) 0.0338(12) -0.0014(11) 0.0012(11) -0.0095(11)
C35 0.0278(12) 0.0248(12) 0.0328(12) -0.0021(10) -0.0004(11) -0.0017(10)
C36 0.0352(16) 0.0527(18) 0.0365(14) -0.0019(13) 0.0015(12) -0.0133(15)
C37 0.0363(15) 0.0484(17) 0.0316(13) -0.0042(12) -0.0011(13) -0.0131(14)
C38 0.0258(13) 0.0354(14) 0.0325(12) -0.0086(11) 0.0007(10) 0.0041(11)
C39 0.0260(13) 0.0291(13) 0.0290(11) -0.0039(10) 0.0017(10) 0.0001(10)
C40 0.0280(12) 0.0218(12) 0.0314(11) -0.0025(10) -0.0012(10) 0.0013(10)
C41 0.0305(14) 0.0458(16) 0.0308(13) -0.0008(12) -0.0037(12) -0.0075(13)
C42 0.0371(15) 0.0459(17) 0.0308(13) 0.0006(12) 0.0031(12) -0.0071(14)
C43 0.0387(14) 0.0328(13) 0.0281(11) -0.0012(10) 0.0043(11) 0.0064(11)
C44 0.0269(13) 0.0406(15) 0.0293(12) -0.0051(11) 0.0017(10) 0.0063(12)
C45 0.0346(15) 0.072(2) 0.0341(13) -0.0050(14) -0.0054(12) 0.0038(16)
C46 0.0457(17) 0.0547(19) 0.0317(14) -0.0040(14) -0.0048(13) 0.0186(15)
C47 0.0457(16) 0.0365(15) 0.0289(12) -0.0001(11) 0.0024(12) 0.0105(12)
O47 0.0837(16) 0.0396(12) 0.0385(11) 0.0061(9) 0.0130(11) 0.0081(11)
C48 0.068(2) 0.0398(19) 0.0387(16) -0.0055(14) 0.0067(16) 0.0141(17)
C50 0.0374(15) 0.0448(15) 0.0302(12) -0.0001(12) 0.0016(12) 0.0032(13)
C51 0.0496(18) 0.0561(19) 0.0358(14) -0.0048(14) 0.0030(14) 0.0190(16)
O60 0.183(4) 0.124(3) 0.0539(15) -0.0381(16) -0.033(2) 0.066(3)
C61 0.134(5) 0.143(5) 0.099(3) -0.041(3) -0.059(3) 0.047(4)
C62 0.107(3) 0.082(3) 0.063(2) -0.003(2) 0.001(2) 0.026(3)
O63 0.115(2) 0.0784(16) 0.0326(11) -0.0042(11) -0.0011(13) 0.0157(16)
C64 0.085(3) 0.129(4) 0.076(3) -0.001(3) -0.019(2) 0.020(3)
C65 0.160(5) 0.123(4) 0.103(4) -0.026(3) -0.031(4) 0.081(4)
O70 0.0579(14) 0.0626(14) 0.0698(14) -0.0147(11) -0.0082(11) -0.0210(12)
C71 0.061(2) 0.064(2) 0.0589(18) -0.0079(16) 0.0066(17) -0.0185(18)
C72 0.0327(16) 0.071(2) 0.093(3) 0.011(2) 0.0047(18) 0.0044(16)
O73 0.0507(13) 0.0901(17) 0.0589(13) -0.0031(13) -0.0132(11) -0.0147(13)
C74 0.0467(18) 0.071(2) 0.0504(16) 0.0076(16) -0.0058(15) -0.0033(16)
C75 0.0356(16) 0.0569(19) 0.0624(18) 0.0080(16) -0.0064(14) 0.0035(14)

loop_
_atom_type_symbol
_atom_type_description
_atom_type_scat_dispersion_real
_atom_type_scat_dispersion_imag
_atom_type_scat_source
C C 0.0033 0.0016 'International Tables Vol C Tables 4.2.6.8 and 6.1.1.4'
H H 0.0000 0.0000 'International Tables Vol C Tables 4.2.6.8 and 6.1.1.4'
O O 0.0106 0.0060 'International Tables Vol C Tables 4.2.6.8 and 6.1.1.4'

loop_
_geom_angle_atom_site_label_1
_geom_angle_atom_site_label_2
_geom_angle_atom_site_label_3
_geom_angle
_geom_angle_publ_flag
C2 C1 C10 122.3(2) y
C3 C2 C1 119.3(2) y
C4 C3 O3 117.7(2) y
C4 C3 C2 119.8(2) y
O3 C3 C2 122.4(2) y
C3 C4 C5 121.4(2) y
C4 C5 C10 119.7(2) y
C4 C5 C6 118.1(2) y
C10 C5 C6 122.23(19) y
C5 C6 C7 113.8(2) y
C6 C7 C8 110.30(19) y
C7 C8 C14 112.72(18) y
C7 C8 C9 110.31(19) y
C14 C8 C9 107.76(18) y
C10 C9 C11 114.44(18) y
C10 C9 C8 111.52(18) y
C11 C9 C8 110.99(18) y
C1 C10 C5 117.5(2) y
C1 C10 C9 121.6(2) y
C5 C10 C9 120.9(2) y
C9 C11 C12 112.1(2) y
C13 C12 C11 111.6(2) y
C12 C13 C18 110.6(2) y
C12 C13 C14 108.61(19) y
C18 C13 C14 112.9(2) y
C12 C13 C17 116.74(19) y
C18 C13 C17 108.50(19) y
C14 C13 C17 99.14(16) y
C8 C14 C15 119.44(19) y
C8 C14 C13 112.14(17) y
C15 C14 C13 104.39(18) y
C14 C15 C16 104.2(2) y
C17 C16 C15 106.1(2) y
O17 C17 C20 107.33(18) y
O17 C17 C16 108.80(19) y
C20 C17 C16 111.7(2) y
O17 C17 C13 113.55(17) y
C20 C17 C13 112.01(19) y
C16 C17 C13 103.44(18) y
C21 C20 C17 176.9(3) y
C32 C31 C40 122.5(2) y
C33 C32 C31 119.3(2) y
O33 C33 C32 122.4(2) y
O33 C33 C34 118.1(2) y
C32 C33 C34 119.5(2) y
C33 C34 C35 121.2(2) y
C34 C35 C40 119.7(2) y
C34 C35 C36 118.1(2) y
C40 C35 C36 122.2(2) y
C35 C36 C37 114.1(2) y
C38 C37 C36 110.0(2) y
C37 C38 C44 114.6(2) y
C37 C38 C39 109.0(2) y
C44 C38 C39 109.32(19) y
C40 C39 C41 112.25(19) y
C40 C39 C38 110.17(18) y
C41 C39 C38 112.3(2) y
C31 C40 C35 117.7(2) y
C31 C40 C39 121.4(2) y
C35 C40 C39 120.9(2) y
C39 C41 C42 113.6(2) y
C43 C42 C41 110.6(2) y
C42 C43 C44 109.4(2) y
C42 C43 C48 110.2(2) y
C44 C43 C48 113.3(2) y
C42 C43 C47 116.0(2) y
C44 C43 C47 100.51(19) y
C48 C43 C47 107.3(2) y
C38 C44 C43 112.0(2) y
C38 C44 C45 120.0(2) y
C43 C44 C45 104.0(2) y
C46 C45 C44 105.3(2) y
C45 C46 C47 106.5(2) y
O47 C47 C50 109.9(2) y
O47 C47 C46 113.0(2) y
C50 C47 C46 109.9(2) y
O47 C47 C43 110.9(2) y
C50 C47 C43 110.8(2) y
C46 C47 C43 102.2(2) y
C51 C50 C47 177.8(3) y
C65 O60 C61 108.0(4) y
C62 C61 O60 113.3(5) y
C61 C62 O63 112.1(4) y
C64 O63 C62 110.9(3) y
C65 C64 O63 114.6(4) y
C64 C65 O60 114.0(4) y
C75 O70 C71 108.9(2) y
O70 C71 C72 110.5(3) y
O73 C72 C71 110.5(3) y
C74 O73 C72 109.3(2) y
O73 C74 C75 111.4(2) y
O70 C75 C74 111.7(2) y

loop_
_geom_bond_atom_site_label_1
_geom_bond_atom_site_label_2
_geom_bond_distance
_geom_bond_publ_flag
C1 C2 1.385(3) y
C1 C10 1.392(3) y
C2 C3 1.381(3) y
C3 C4 1.370(3) y
C3 O3 1.377(3) y
C4 C5 1.394(3) y
C5 C10 1.406(3) y
C5 C6 1.507(3) y
C6 C7 1.512(3) y
C7 C8 1.518(3) y
C8 C14 1.521(3) y
C8 C9 1.539(3) y
C9 C10 1.525(3) y
C9 C11 1.534(3) y
C11 C12 1.536(3) y
C12 C13 1.521(3) y
C13 C18 1.523(3) y
C13 C14 1.540(3) y
C13 C17 1.562(3) y
C14 C15 1.537(3) y
C15 C16 1.555(4) y
C16 C17 1.542(4) y
C17 O17 1.445(3) y
C17 C20 1.465(4) y
C20 C21 1.173(4) y
C31 C32 1.378(3) y
C31 C40 1.392(3) y
C32 C33 1.377(3) y
C33 O33 1.377(3) y
C33 C34 1.384(3) y
C34 C35 1.392(3) y
C35 C40 1.397(3) y
C35 C36 1.505(4) y
C36 C37 1.526(4) y
C37 C38 1.512(4) y
C38 C44 1.520(3) y
C38 C39 1.535(3) y
C39 C40 1.520(3) y
C39 C41 1.531(4) y
C41 C42 1.539(3) y
C42 C43 1.516(4) y
C43 C44 1.526(4) y
C43 C48 1.540(4) y
C43 C47 1.561(3) y
C44 C45 1.537(4) y
C45 C46 1.531(4) y
C46 C47 1.548(4) y
C47 O47 1.422(3) y
C47 C50 1.474(4) y
C50 C51 1.174(4) y
O60 C65 1.384(5) y
O60 C61 1.429(6) y
C61 C62 1.378(6) y
C62 O63 1.411(4) y
O63 C64 1.395(5) y
C64 C65 1.367(6) y
O70 C75 1.409(4) y
O70 C71 1.416(4) y
C71 C72 1.479(5) y
C72 O73 1.427(4) y
O73 C74 1.400(4) y
C74 C75 1.476(4) y
